data_4105981
loop_
_publ_author_name
'Wen-Xiong Zhang'
'Zitao Wang'
'Masayoshi Nishiura'
'Zhenfeng Xi'
'Zhaomin Hou'

_publ_section_title
;
 Ln4(CH2)4 Cubane-Type Rare-Earth Methylidene Complexes Consisting of
 "(C5Me4SiMe3)LnCH2" Units (Ln = Tm, Lu)
;
_journal_name_full 'Journal of the American Chemical Society'
_journal_page_first 5712
_journal_page_last 5715
_journal_paper_doi 10.1021/ja200540b
_journal_volume 133
_journal_year 2011
_chemical_formula_sum 'C64 H104 Lu4 Si4'
_chemical_formula_weight 1685.71
_chemical_name_systematic
; 
 ? 
;
_space_group_IT_number 11
_symmetry_cell_setting monoclinic
_symmetry_space_group_name_Hall '-P 2yb'
_symmetry_space_group_name_H-M 'P 1 21/m 1'
_atom_sites_solution_hydrogens geom
_atom_sites_solution_primary direct
_atom_sites_solution_secondary difmap
_audit_creation_method SHELXL-97
_cell_angle_alpha 90.00
_cell_angle_beta 115.768(2)
_cell_angle_gamma 90.00
_cell_formula_units_Z 2
_cell_length_a 12.3484(13)
_cell_length_b 23.487(3)
_cell_length_c 13.4630(14)
_cell_measurement_temperature 173(2)
_cell_volume 3516.4(7)
_computing_cell_refinement 'Bruker SMART'
_computing_data_collection 'Bruker SMART'
_computing_data_reduction 'Bruker SHELXTL'
_computing_molecular_graphics 'Bruker SHELXTL'
_computing_publication_material 'Bruker SHELXTL'
_computing_structure_refinement 'SHELXL-97 (Sheldrick, 1997)'
_computing_structure_solution 'SHELXS-97 (Sheldrick, 1990)'
_diffrn_ambient_temperature 173(2)
_diffrn_measured_fraction_theta_full 0.982
_diffrn_measured_fraction_theta_max 0.982
_diffrn_measurement_device_type 'CCD area detector'
_diffrn_measurement_method 'phi and omega scans'
_diffrn_radiation_monochromator graphite
_diffrn_radiation_source 'fine-focus sealed tube'
_diffrn_radiation_type MoK\a
_diffrn_radiation_wavelength 0.71073
_diffrn_reflns_av_R_equivalents 0.0484
_diffrn_reflns_av_sigmaI/netI 0.0463
_diffrn_reflns_limit_h_max 13
_diffrn_reflns_limit_h_min -14
_diffrn_reflns_limit_k_max 27
_diffrn_reflns_limit_k_min -26
_diffrn_reflns_limit_l_max 16
_diffrn_reflns_limit_l_min -11
_diffrn_reflns_number 18173
_diffrn_reflns_theta_full 25.08
_diffrn_reflns_theta_max 25.08
_diffrn_reflns_theta_min 1.68
_exptl_absorpt_coefficient_mu 5.667
_exptl_absorpt_correction_T_max 0.2812
_exptl_absorpt_correction_T_min 0.2102
_exptl_absorpt_correction_type multi-scan
_exptl_absorpt_process_details SADABS
_exptl_crystal_density_diffrn 1.592
_exptl_crystal_F_000 1656
_exptl_crystal_size_max 0.40
_exptl_crystal_size_mid 0.30
_exptl_crystal_size_min 0.30
_refine_diff_density_max 5.068
_refine_diff_density_min -2.341
_refine_diff_density_rms 0.220
_refine_ls_extinction_method none
_refine_ls_goodness_of_fit_ref 1.175
_refine_ls_hydrogen_treatment none
_refine_ls_matrix_type full
_refine_ls_number_parameters 320
_refine_ls_number_reflns 6296
_refine_ls_number_restraints 3
_refine_ls_restrained_S_all 1.175
_refine_ls_R_factor_all 0.0791
_refine_ls_R_factor_gt 0.0639
_refine_ls_shift/su_max 0.010
_refine_ls_shift/su_mean 0.000
_refine_ls_structure_factor_coef Fsqd
_refine_ls_weighting_details 'calc w=1/[\s^2^(Fo^2^)+(0.0497P)^2^+65.4158P] where P=(Fo^2^+2Fc^2^)/3'
_refine_ls_weighting_scheme calc
_refine_ls_wR_factor_gt 0.1498
_refine_ls_wR_factor_ref 0.1561
_reflns_number_gt 5155
_reflns_number_total 6296
_reflns_threshold_expression >2sigma(I)
_cod_data_source_file ja200540b_si_006.cif
_cod_data_source_block 4-Lu
_cod_original_cell_volume 3516.3(6)
_cod_database_code 4105981

loop_
_symmetry_equiv_pos_as_xyz
'x, y, z'
'-x, y+1/2, -z'
'-x, -y, -z'
'x, -y-1/2, z'

loop_
_atom_site_label
_atom_site_type_symbol
_atom_site_fract_x
_atom_site_fract_y
_atom_site_fract_z
_atom_site_U_iso_or_equiv
_atom_site_adp_type
_atom_site_occupancy
_atom_site_symmetry_multiplicity
_atom_site_calc_flag
_atom_site_refinement_flags
_atom_site_disorder_assembly
_atom_site_disorder_group
Lu1 Lu 0.29534(5) 0.67574(2) 0.20793(5) 0.03081(17) Uani 1 1 d . . .
Lu2 Lu 0.40276(7) 0.7500 0.06122(6) 0.0327(2) Uani 1 2 d S . .
Lu3 Lu 0.54361(6) 0.7500 0.35039(6) 0.0302(2) Uani 1 2 d S . .
Si1 Si 0.3387(3) 0.50852(16) 0.1907(3) 0.0404(9) Uani 1 1 d . . .
Si2 Si 0.1774(6) 0.7500 -0.2607(5) 0.0531(16) Uani 1 2 d SD . .
Si3 Si 0.6301(5) 0.7500 0.6712(4) 0.0408(13) Uani 1 2 d S . .
C1 C 0.4812(10) 0.6804(5) 0.2044(10) 0.030(3) Uani 1 1 d . . .
C2 C 0.2206(14) 0.7500 0.0731(14) 0.032(4) Uani 1 2 d S . .
C3 C 0.3515(14) 0.7500 0.3445(13) 0.025(3) Uani 1 2 d S . .
C4 C 0.2461(11) 0.5695(5) 0.2023(10) 0.032(3) Uani 1 1 d . . .
C5 C 0.1455(11) 0.5943(5) 0.1085(11) 0.034(3) Uani 1 1 d . . .
C6 C 0.0813(11) 0.6299(6) 0.1495(12) 0.040(3) Uani 1 1 d . . .
C7 C 0.1398(14) 0.6278(6) 0.2651(14) 0.048(4) Uani 1 1 d . . .
C8 C 0.2388(12) 0.5907(6) 0.2994(11) 0.038(3) Uani 1 1 d . . .
C9 C 0.1103(14) 0.5818(7) -0.0103(11) 0.050(4) Uani 1 1 d . . .
H9A H 0.0728 0.5441 -0.0287 0.075 Uiso 1 1 d R . .
H9B H 0.1820 0.5825 -0.0240 0.075 Uiso 1 1 d R . .
H9C H 0.0530 0.6107 -0.0562 0.075 Uiso 1 1 d R . .
C10 C -0.0334(12) 0.6632(7) 0.0800(17) 0.062(5) Uani 1 1 d . . .
H10A H -0.1032 0.6380 0.0593 0.093 Uiso 1 1 d R . .
H10B H -0.0300 0.6778 0.0132 0.093 Uiso 1 1 d R . .
H10C H -0.0409 0.6952 0.1235 0.093 Uiso 1 1 d R . .
C11 C 0.0963(19) 0.6543(8) 0.3448(18) 0.077(6) Uani 1 1 d . . .
H11A H 0.0351 0.6296 0.3502 0.115 Uiso 1 1 d R . .
H11B H 0.0612 0.6917 0.3167 0.115 Uiso 1 1 d R . .
H11C H 0.1637 0.6587 0.4179 0.115 Uiso 1 1 d R . .
C12 C 0.3207(17) 0.5750(8) 0.4172(13) 0.063(5) Uani 1 1 d . . .
H12A H 0.4046 0.5817 0.4316 0.095 Uiso 1 1 d R . .
H12B H 0.3096 0.5347 0.4290 0.095 Uiso 1 1 d R . .
H12C H 0.3009 0.5983 0.4675 0.095 Uiso 1 1 d R . .
C13 C 0.4731(16) 0.4922(9) 0.3253(16) 0.078(6) Uani 1 1 d . . .
H13A H 0.4477 0.4892 0.3847 0.118 Uiso 1 1 d R . .
H13B H 0.5322 0.5229 0.3423 0.118 Uiso 1 1 d R . .
H13C H 0.5093 0.4562 0.3185 0.118 Uiso 1 1 d R . .
C14 C 0.3985(16) 0.5201(7) 0.0854(16) 0.064(5) Uani 1 1 d . . .
H14A H 0.4539 0.4892 0.0900 0.096 Uiso 1 1 d R . .
H14B H 0.4414 0.5565 0.1002 0.096 Uiso 1 1 d R . .
H14C H 0.3317 0.5208 0.0113 0.096 Uiso 1 1 d R . .
C15 C 0.2402(16) 0.4445(7) 0.1456(17) 0.066(5) Uani 1 1 d . . .
H15A H 0.1769 0.4505 0.0708 0.099 Uiso 1 1 d R . .
H15B H 0.2035 0.4380 0.1962 0.099 Uiso 1 1 d R . .
H15C H 0.2883 0.4112 0.1461 0.099 Uiso 1 1 d R . .
C16 C 0.3357(18) 0.7500 -0.1486(15) 0.037(4) Uani 1 2 d S . .
C17 C 0.4128(13) 0.6995(6) -0.1073(10) 0.040(3) Uani 1 1 d . . .
C18 C 0.5317(13) 0.7193(7) -0.0416(11) 0.050(4) Uani 1 1 d . . .
C19 C 0.3779(17) 0.6389(7) -0.1344(13) 0.063(5) Uani 1 1 d D A .
H19A H 0.4453 0.6151 -0.0912 0.094 Uiso 1 1 d R . .
H19B H 0.3551 0.6326 -0.2114 0.094 Uiso 1 1 d R . .
H19C H 0.3116 0.6299 -0.1180 0.094 Uiso 1 1 d R . .
C20 C 0.6414(18) 0.6814(10) 0.0148(16) 0.088(7) Uani 1 1 d . . .
H20A H 0.6188 0.6481 0.0427 0.132 Uiso 1 1 d R A .
H20B H 0.7026 0.7018 0.0749 0.132 Uiso 1 1 d R . .
H20C H 0.6717 0.6703 -0.0370 0.132 Uiso 1 1 d R . .
C21 C 0.188(3) 0.7288(17) -0.390(2) 0.072(15) Uani 0.50 1 d P . .
C22 C 0.078(4) 0.696(2) -0.247(3) 0.088(10) Uiso 0.50 1 d P A 1
H22A H 0.0597 0.7063 -0.1856 0.132 Uiso 0.50 1 calc PR A 1
H22B H 0.1182 0.6591 -0.2330 0.132 Uiso 0.50 1 calc PR A 1
H22C H 0.0037 0.6946 -0.3154 0.132 Uiso 0.50 1 calc PR A 1
C36 C 0.102(2) 0.6744(12) -0.268(6) 0.088(10) Uiso 0.50 1 d PD A 2
H36A H 0.0374 0.6782 -0.2449 0.132 Uiso 0.50 1 calc PR A 2
H36B H 0.1628 0.6478 -0.2189 0.132 Uiso 0.50 1 calc PR A 2
H36C H 0.0690 0.6601 -0.3439 0.132 Uiso 0.50 1 calc PR A 2
C23 C 0.6858(16) 0.7500 0.5623(14) 0.041(3) Uani 1 2 d S . .
C24 C 0.7176(11) 0.7021(7) 0.5161(10) 0.041(3) Uani 1 1 d . . .
C25 C 0.7733(11) 0.7199(7) 0.4484(12) 0.057(5) Uani 1 1 d D . .
C26 C 0.7044(19) 0.6385(8) 0.5420(15) 0.077(6) Uani 1 1 d . . .
H26A H 0.7278 0.6146 0.4967 0.116 Uiso 1 1 d R . .
H26B H 0.6226 0.6305 0.5272 0.116 Uiso 1 1 d R . .
H26C H 0.7558 0.6311 0.6183 0.116 Uiso 1 1 d R . .
C27 C 0.8264(13) 0.6822(8) 0.3910(13) 0.063 Uani 1 1 d D . .
H27A H 0.9042 0.6705 0.4452 0.095 Uiso 1 1 d R . .
H27B H 0.8331 0.6964 0.3270 0.095 Uiso 1 1 d R . .
H27C H 0.7726 0.6502 0.3705 0.095 Uiso 1 1 d R . .
C28 C 0.767(3) 0.7500 0.8053(19) 0.091(11) Uani 1 2 d S . .
H28A H 0.8194 0.7802 0.8061 0.137 Uiso 0.50 1 d PR . .
H28B H 0.8075 0.7142 0.8152 0.137 Uiso 0.50 1 d PR . .
H28C H 0.7433 0.7556 0.8639 0.137 Uiso 0.50 1 d PR . .
C29 C 0.5372(18) 0.6876(7) 0.6683(15) 0.065(5) Uani 1 1 d . . .
H29A H 0.5851 0.6537 0.6836 0.098 Uiso 1 1 d R . .
H29B H 0.4710 0.6847 0.5964 0.098 Uiso 1 1 d R . .
H29C H 0.5071 0.6921 0.7227 0.098 Uiso 1 1 d R . .
C30 C 0.810(2) 0.4820(10) 0.349(2) 0.123(11) Uani 1 1 d G . .
H30 H 0.7597 0.4714 0.3820 0.148 Uiso 1 1 d R . .
C31 C 0.925(3) 0.4585(8) 0.3862(15) 0.146(12) Uani 1 1 d G . .
H31 H 0.9518 0.4318 0.4451 0.175 Uiso 1 1 d R . .
C32 C 0.9993(14) 0.4740(9) 0.338(2) 0.121(10) Uani 1 1 d G . .
H32 H 1.0774 0.4579 0.3633 0.145 Uiso 1 1 d R . .
C33 C 0.960(2) 0.5130(10) 0.2514(19) 0.103(9) Uani 1 1 d G . .
H33 H 1.0106 0.5236 0.2182 0.123 Uiso 1 1 d R . .
C34 C 0.845(2) 0.5366(7) 0.2138(13) 0.125(10) Uani 1 1 d G . .
H34 H 0.8182 0.5633 0.1549 0.149 Uiso 1 1 d R . .
C35 C 0.7707(14) 0.5211(10) 0.262(2) 0.121(10) Uani 1 1 d G . .
H35 H 0.6926 0.5371 0.2367 0.145 Uiso 1 1 d R . .
H1 H 0.5633 0.6819 0.1992 0.054 Uiso 1 1 d . . .
H2 H 0.4890 0.6383 0.2114 0.065 Uiso 1 1 d . . .
H4 H 0.1492 0.7500 0.0847 0.067 Uiso 1 2 d S . .
H3 H 0.1400 0.7500 -0.0043 0.048 Uiso 1 2 d S . .
H5 H 0.2504 0.7500 0.3261 0.035 Uiso 1 2 d S . .
H6 H 0.3909 0.7500 0.4263 0.083 Uiso 1 2 d S . .
H21 H 0.2330 0.7500 -0.4237 0.073 Uiso 1 2 d S . .
H22 H 0.1831 0.6857 -0.4115 0.081 Uiso 0.50 1 d P . .
H23 H 0.1144 0.7500 -0.4500 0.065 Uiso 1 2 d S . .

loop_
_atom_site_aniso_label
_atom_site_aniso_U_11
_atom_site_aniso_U_22
_atom_site_aniso_U_33
_atom_site_aniso_U_23
_atom_site_aniso_U_13
_atom_site_aniso_U_12
Lu1 0.0277(3) 0.0312(3) 0.0359(3) -0.0004(2) 0.0161(2) -0.0034(2)
Lu2 0.0290(4) 0.0521(5) 0.0207(4) 0.000 0.0141(3) 0.000
Lu3 0.0208(4) 0.0471(5) 0.0207(4) 0.000 0.0070(3) 0.000
Si1 0.038(2) 0.0325(19) 0.049(2) 0.0005(17) 0.0172(18) 0.0031(16)
Si2 0.043(3) 0.086(5) 0.024(3) 0.000 0.009(2) 0.000
Si3 0.037(3) 0.059(4) 0.027(3) 0.000 0.014(2) 0.000
C1 0.026(6) 0.039(7) 0.028(6) 0.003(5) 0.014(5) 0.003(5)
C2 0.016(8) 0.053(11) 0.022(9) 0.000 0.004(7) 0.000
C3 0.020(8) 0.039(10) 0.020(8) 0.000 0.012(7) 0.000
C4 0.030(6) 0.037(7) 0.027(7) 0.002(5) 0.009(5) -0.005(5)
C5 0.028(6) 0.027(6) 0.043(8) -0.006(5) 0.012(6) -0.008(5)
C6 0.028(7) 0.032(7) 0.058(9) -0.002(6) 0.018(7) -0.006(5)
C7 0.055(9) 0.033(7) 0.075(11) -0.012(7) 0.047(9) -0.020(7)
C8 0.049(8) 0.037(7) 0.036(7) 0.000(6) 0.026(7) -0.010(6)
C9 0.048(9) 0.059(9) 0.034(8) 0.002(7) 0.011(7) -0.008(7)
C10 0.022(7) 0.053(10) 0.109(15) 0.001(9) 0.025(8) 0.002(6)
C11 0.100(15) 0.051(10) 0.124(17) -0.033(11) 0.091(14) -0.015(10)
C12 0.090(13) 0.063(11) 0.043(9) -0.001(8) 0.036(9) -0.024(9)
C13 0.058(11) 0.079(13) 0.071(13) 0.013(10) 0.003(10) 0.022(10)
C14 0.070(11) 0.053(10) 0.086(13) 0.000(9) 0.049(11) 0.012(8)
C15 0.059(10) 0.043(9) 0.101(15) -0.011(9) 0.038(10) -0.016(8)
C16 0.050(12) 0.036(10) 0.037(11) 0.000 0.031(9) 0.000
C17 0.052(8) 0.055(9) 0.022(7) 0.004(6) 0.025(6) 0.009(7)
C18 0.041(8) 0.089(11) 0.029(7) 0.012(7) 0.025(6) 0.019(7)
C19 0.088(13) 0.060(11) 0.046(10) -0.001(8) 0.034(9) 0.014(9)
C20 0.075(13) 0.14(2) 0.062(12) 0.031(12) 0.041(11) 0.059(13)
C21 0.07(2) 0.12(4) 0.020(13) -0.005(15) 0.016(13) -0.02(2)
C23 0.026(5) 0.066(8) 0.016(5) 0.000 -0.004(4) 0.000
C24 0.026(5) 0.066(8) 0.016(5) 0.000 -0.004(4) 0.000
C25 0.019(7) 0.108(13) 0.042(8) 0.007(8) 0.013(6) 0.018(7)
C26 0.091(14) 0.070(12) 0.059(11) 0.004(9) 0.022(10) 0.036(11)
C27 0.022 0.107 0.055 -0.009 0.011 0.014
C28 0.067(18) 0.17(3) 0.031(13) 0.000 0.019(13) 0.000
C29 0.090(13) 0.066(11) 0.057(11) 0.004(9) 0.048(10) -0.004(10)
C30 0.12(2) 0.16(3) 0.13(3) -0.05(2) 0.09(2) -0.06(2)
C31 0.19(4) 0.10(2) 0.15(3) 0.03(2) 0.08(3) 0.01(2)
C32 0.11(2) 0.10(2) 0.16(3) -0.02(2) 0.07(2) 0.007(18)
C33 0.12(2) 0.099(19) 0.14(2) -0.053(17) 0.10(2) -0.067(16)
C34 0.15(3) 0.11(2) 0.10(2) -0.014(16) 0.04(2) -0.02(2)
C35 0.09(2) 0.12(2) 0.11(2) -0.035(19) 0.012(18) 0.013(18)

loop_
_atom_type_symbol
_atom_type_description
_atom_type_scat_dispersion_real
_atom_type_scat_dispersion_imag
_atom_type_scat_source
C C 0.0033 0.0016 'International Tables Vol C Tables 4.2.6.8 and 6.1.1.4'
H H 0.0000 0.0000 'International Tables Vol C Tables 4.2.6.8 and 6.1.1.4'
Si Si 0.0817 0.0704 'International Tables Vol C Tables 4.2.6.8 and 6.1.1.4'
Lu Lu -0.4720 5.8584 'International Tables Vol C Tables 4.2.6.8 and 6.1.1.4'

loop_
_geom_angle_atom_site_label_1
_geom_angle_atom_site_label_2
_geom_angle_atom_site_label_3
_geom_angle
_geom_angle_site_symmetry_1
_geom_angle_site_symmetry_3
C1 Lu1 C2 90.5(5) . .
C1 Lu1 C3 91.3(5) . .
C2 Lu1 C3 86.5(4) . .
C1 Lu1 C4 105.6(4) . .
C2 Lu1 C4 132.8(4) . .
C3 Lu1 C4 135.6(4) . .
C1 Lu1 C5 121.0(4) . .
C2 Lu1 C5 101.1(4) . .
C3 Lu1 C5 146.4(5) . .
C4 Lu1 C5 32.8(4) . .
C1 Lu1 C8 121.2(4) . .
C2 Lu1 C8 145.6(5) . .
C3 Lu1 C8 104.0(4) . .
C4 Lu1 C8 32.4(4) . .
C5 Lu1 C8 53.0(4) . .
C1 Lu1 C7 152.5(5) . .
C2 Lu1 C7 116.5(5) . .
C3 Lu1 C7 95.3(5) . .
C4 Lu1 C7 52.7(4) . .
C5 Lu1 C7 51.9(4) . .
C8 Lu1 C7 31.3(5) . .
C1 Lu1 C6 152.3(4) . .
C2 Lu1 C6 93.7(5) . .
C3 Lu1 C6 116.2(5) . .
C4 Lu1 C6 53.1(4) . .
C5 Lu1 C6 31.5(4) . .
C8 Lu1 C6 52.1(4) . .
C7 Lu1 C6 31.0(5) . .
C1 Lu1 Lu2 46.1(3) . .
C2 Lu1 Lu2 44.5(4) . .
C3 Lu1 Lu2 91.0(3) . .
C4 Lu1 Lu2 130.3(3) . .
C5 Lu1 Lu2 117.5(3) . .
C8 Lu1 Lu2 161.4(3) . .
C7 Lu1 Lu2 159.7(4) . .
C6 Lu1 Lu2 130.2(3) . .
C1 Lu1 Lu3 46.6(3) . .
C2 Lu1 Lu3 90.6(3) . .
C3 Lu1 Lu3 44.8(4) . .
C4 Lu1 Lu3 132.6(3) . .
C5 Lu1 Lu3 163.6(3) . .
C8 Lu1 Lu3 120.1(3) . .
C7 Lu1 Lu3 132.0(4) . .
C6 Lu1 Lu3 160.3(3) . .
Lu2 Lu1 Lu3 63.84(2) . .
C1 Lu1 Lu1 87.3(3) . 4_575
C2 Lu1 Lu1 43.2(3) . 4_575
C3 Lu1 Lu1 43.6(3) . 4_575
C4 Lu1 Lu1 166.9(3) . 4_575
C5 Lu1 Lu1 137.6(3) . 4_575
C8 Lu1 Lu1 140.3(3) . 4_575
C7 Lu1 Lu1 115.5(3) . 4_575
C6 Lu1 Lu1 114.1(3) . 4_575
Lu2 Lu1 Lu1 58.240(12) . 4_575
Lu3 Lu1 Lu1 58.283(12) . 4_575
C1 Lu1 H2 23.1 . .
C2 Lu1 H2 108.5 . .
C3 Lu1 H2 106.4 . .
C4 Lu1 H2 82.7 . .
C5 Lu1 H2 102.1 . .
C8 Lu1 H2 99.8 . .
C7 Lu1 H2 130.9 . .
C6 Lu1 H2 132.9 . .
Lu2 Lu1 H2 64.8 . .
Lu3 Lu1 H2 62.8 . .
Lu1 Lu1 H2 110.4 4_575 .
C1 Lu1 H4 112.5 . .
C2 Lu1 H4 22.2 . .
C3 Lu1 H4 83.6 . .
C4 Lu1 H4 123.9 . .
C5 Lu1 H4 91.4 . .
C8 Lu1 H4 125.2 . .
C7 Lu1 H4 94.8 . .
C6 Lu1 H4 75.5 . .
Lu2 Lu1 H4 66.7 . .
Lu3 Lu1 H4 103.4 . .
Lu1 Lu1 H4 46.6 4_575 .
H2 Lu1 H4 130.4 . .
C2 Lu2 C1 90.5(4) . 4_575
C2 Lu2 C1 90.5(4) . .
C1 Lu2 C1 86.4(6) 4_575 .
C2 Lu2 C16 102.5(6) . .
C1 Lu2 C16 135.2(3) 4_575 .
C1 Lu2 C16 135.2(3) . .
C2 Lu2 C17 118.2(5) . .
C1 Lu2 C17 148.9(4) 4_575 .
C1 Lu2 C17 103.6(4) . .
C16 Lu2 C17 33.0(4) . .
C2 Lu2 C17 118.2(5) . 4_575
C1 Lu2 C17 103.6(4) 4_575 4_575
C1 Lu2 C17 148.9(4) . 4_575
C16 Lu2 C17 33.0(4) . 4_575
C17 Lu2 C17 54.1(6) . 4_575
C2 Lu2 C18 149.8(5) . 4_575
C1 Lu2 C18 96.4(4) 4_575 4_575
C1 Lu2 C18 119.2(5) . 4_575
C16 Lu2 C18 53.2(5) . 4_575
C17 Lu2 C18 53.0(4) . 4_575
C17 Lu2 C18 31.6(5) 4_575 4_575
C2 Lu2 C18 149.8(5) . .
C1 Lu2 C18 119.2(5) 4_575 .
C1 Lu2 C18 96.4(4) . .
C16 Lu2 C18 53.2(5) . .
C17 Lu2 C18 31.6(5) . .
C17 Lu2 C18 53.0(4) 4_575 .
C18 Lu2 C18 31.9(7) 4_575 .
C2 Lu2 Lu1 46.3(3) . 4_575
C1 Lu2 Lu1 44.4(3) 4_575 4_575
C1 Lu2 Lu1 90.4(3) . 4_575
C16 Lu2 Lu1 129.2(3) . 4_575
C17 Lu2 Lu1 160.0(3) . 4_575
C17 Lu2 Lu1 117.5(3) 4_575 4_575
C18 Lu2 Lu1 131.4(4) 4_575 4_575
C18 Lu2 Lu1 162.0(4) . 4_575
C2 Lu2 Lu1 46.3(3) . .
C1 Lu2 Lu1 90.4(3) 4_575 .
C1 Lu2 Lu1 44.4(3) . .
C16 Lu2 Lu1 129.2(3) . .
C17 Lu2 Lu1 117.5(3) . .
C17 Lu2 Lu1 160.0(3) 4_575 .
C18 Lu2 Lu1 162.0(4) 4_575 .
C18 Lu2 Lu1 131.4(4) . .
Lu1 Lu2 Lu1 63.52(2) 4_575 .
C2 Lu2 Lu3 87.2(4) . .
C1 Lu2 Lu3 43.3(3) 4_575 .
C1 Lu2 Lu3 43.3(3) . .
C16 Lu2 Lu3 170.3(4) . .
C17 Lu2 Lu3 141.0(3) . .
C17 Lu2 Lu3 141.0(3) 4_575 .
C18 Lu2 Lu3 117.6(3) 4_575 .
C18 Lu2 Lu3 117.6(3) . .
Lu1 Lu2 Lu3 58.135(18) 4_575 .
Lu1 Lu2 Lu3 58.135(18) . .
C3 Lu3 C1 90.7(4) . .
C3 Lu3 C1 90.7(4) . 4_575
C1 Lu3 C1 85.4(6) . 4_575
C3 Lu3 C24 118.6(5) . 4_575
C1 Lu3 C24 148.1(4) . 4_575
C1 Lu3 C24 105.0(4) 4_575 4_575
C3 Lu3 C24 118.6(5) . .
C1 Lu3 C24 105.0(4) . .
C1 Lu3 C24 148.1(4) 4_575 .
C24 Lu3 C24 51.6(7) 4_575 .
C3 Lu3 C23 103.1(6) . .
C1 Lu3 C23 135.5(3) . .
C1 Lu3 C23 135.5(3) 4_575 .
C24 Lu3 C23 31.7(4) 4_575 .
C24 Lu3 C23 31.7(4) . .
C3 Lu3 C25 150.1(5) . 4_575
C1 Lu3 C25 118.7(4) . 4_575
C1 Lu3 C25 96.8(4) 4_575 4_575
C24 Lu3 C25 31.5(4) 4_575 4_575
C24 Lu3 C25 51.6(5) . 4_575
C23 Lu3 C25 52.6(5) . 4_575
C3 Lu3 C25 150.1(5) . .
C1 Lu3 C25 96.8(4) . .
C1 Lu3 C25 118.7(4) 4_575 .
C24 Lu3 C25 51.6(5) 4_575 .
C24 Lu3 C25 31.5(4) . .
C23 Lu3 C25 52.6(5) . .
C25 Lu3 C25 30.9(8) 4_575 .
C3 Lu3 Lu1 46.5(3) . .
C1 Lu3 Lu1 44.3(3) . .
C1 Lu3 Lu1 89.9(3) 4_575 .
C24 Lu3 Lu1 160.0(3) 4_575 .
C24 Lu3 Lu1 118.8(3) . .
C23 Lu3 Lu1 130.0(3) . .
C25 Lu3 Lu1 161.3(4) 4_575 .
C25 Lu3 Lu1 131.9(4) . .
C3 Lu3 Lu1 46.5(3) . 4_575
C1 Lu3 Lu1 89.9(3) . 4_575
C1 Lu3 Lu1 44.3(3) 4_575 4_575
C24 Lu3 Lu1 118.8(3) 4_575 4_575
C24 Lu3 Lu1 160.0(3) . 4_575
C23 Lu3 Lu1 130.0(3) . 4_575
C25 Lu3 Lu1 131.9(4) 4_575 4_575
C25 Lu3 Lu1 161.3(4) . 4_575
Lu1 Lu3 Lu1 63.43(2) . 4_575
C3 Lu3 Lu2 87.5(4) . .
C1 Lu3 Lu2 42.8(3) . .
C1 Lu3 Lu2 42.8(3) 4_575 .
C24 Lu3 Lu2 141.5(3) 4_575 .
C24 Lu3 Lu2 141.5(3) . .
C23 Lu3 Lu2 169.4(4) . .
C25 Lu3 Lu2 117.4(3) 4_575 .
C25 Lu3 Lu2 117.4(3) . .
Lu1 Lu3 Lu2 58.024(17) . .
Lu1 Lu3 Lu2 58.024(17) 4_575 .
C3 Lu3 H6 23.3 . .
C1 Lu3 H6 107.6 . .
C1 Lu3 H6 107.6 4_575 .
C24 Lu3 H6 98.0 4_575 .
C24 Lu3 H6 98.0 . .
C23 Lu3 H6 79.8 . .
C25 Lu3 H6 129.0 4_575 .
C25 Lu3 H6 129.0 . .
Lu1 Lu3 H6 64.3 . .
Lu1 Lu3 H6 64.3 4_575 .
Lu2 Lu3 H6 110.8 . .
C15 Si1 C14 106.6(9) . .
C15 Si1 C4 107.9(7) . .
C14 Si1 C4 113.9(7) . .
C15 Si1 C13 109.0(9) . .
C14 Si1 C13 106.5(9) . .
C4 Si1 C13 112.7(8) . .
C22 Si2 C22 88(3) . 4_575
C22 Si2 C21 103.3(18) . .
C22 Si2 C21 126.8(18) 4_575 .
C22 Si2 C21 126.8(18) . 4_575
C22 Si2 C21 103.3(18) 4_575 4_575
C21 Si2 C21 31(2) . 4_575
C22 Si2 C16 115.4(14) . .
C22 Si2 C16 115.4(14) 4_575 .
C21 Si2 C16 106.2(12) . .
C21 Si2 C16 106.2(12) 4_575 .
C22 Si2 C36 21(2) . .
C22 Si2 C36 108(3) 4_575 .
C21 Si2 C36 86(3) . .
C21 Si2 C36 114(3) 4_575 .
C16 Si2 C36 109.9(11) . .
C22 Si2 C36 108(3) . 4_575
C22 Si2 C36 21(2) 4_575 4_575
C21 Si2 C36 114(3) . 4_575
C21 Si2 C36 86(3) 4_575 4_575
C16 Si2 C36 109.9(11) . 4_575
C36 Si2 C36 127(3) . 4_575
C29 Si3 C29 104.7(12) . 4_575
C29 Si3 C28 108.2(8) . .
C29 Si3 C28 108.2(8) 4_575 .
C29 Si3 C23 114.8(6) . .
C29 Si3 C23 114.8(6) 4_575 .
C28 Si3 C23 105.9(10) . .
Lu1 C1 Lu2 89.5(4) . .
Lu1 C1 Lu3 89.1(4) . .
Lu2 C1 Lu3 93.9(4) . .
Lu1 C1 H1 177.5 . .
Lu2 C1 H1 89.3 . .
Lu3 C1 H1 93.1 . .
Lu1 C1 H2 90.4 . .
Lu2 C1 H2 138.3 . .
Lu3 C1 H2 127.9 . .
H1 C1 H2 89.1 . .
Lu2 C2 Lu1 89.2(5) . 4_575
Lu2 C2 Lu1 89.2(5) . .
Lu1 C2 Lu1 93.5(6) 4_575 .
Lu2 C2 H4 175.1 . .
Lu1 C2 H4 87.4 4_575 .
Lu1 C2 H4 87.4 . .
Lu2 C2 H3 116.4 . .
Lu1 C2 H3 128.3 4_575 .
Lu1 C2 H3 128.3 . .
H4 C2 H3 68.5 . .
Lu3 C3 Lu1 88.7(4) . .
Lu3 C3 Lu1 88.7(4) . 4_575
Lu1 C3 Lu1 92.9(5) . 4_575
Lu3 C3 H5 170.7 . .
Lu1 C3 H5 84.9 . .
Lu1 C3 H5 84.9 4_575 .
Lu3 C3 H6 87.8 . .
Lu1 C3 H6 133.4 . .
Lu1 C3 H6 133.4 4_575 .
H5 C3 H6 101.5 . .
C8 C4 C5 106.4(11) . .
C8 C4 Si1 128.4(10) . .
C5 C4 Si1 123.6(9) . .
C8 C4 Lu1 75.1(7) . .
C5 C4 Lu1 74.8(7) . .
Si1 C4 Lu1 126.8(6) . .
C6 C5 C4 108.0(12) . .
C6 C5 C9 125.5(12) . .
C4 C5 C9 126.4(12) . .
C6 C5 Lu1 76.0(7) . .
C4 C5 Lu1 72.5(7) . .
C9 C5 Lu1 120.5(9) . .
C7 C6 C5 107.8(12) . .
C7 C6 C10 126.1(14) . .
C5 C6 C10 126.1(14) . .
C7 C6 Lu1 73.6(7) . .
C5 C6 Lu1 72.5(7) . .
C10 C6 Lu1 121.0(9) . .
C6 C7 C8 110.0(12) . .
C6 C7 C11 126.6(16) . .
C8 C7 C11 122.9(16) . .
C6 C7 Lu1 75.4(7) . .
C8 C7 Lu1 73.6(7) . .
C11 C7 Lu1 124.0(10) . .
C7 C8 C4 107.8(12) . .
C7 C8 C12 125.9(13) . .
C4 C8 C12 126.3(13) . .
C7 C8 Lu1 75.1(7) . .
C4 C8 Lu1 72.5(7) . .
C12 C8 Lu1 119.4(9) . .
C5 C9 H9A 109.5 . .
C5 C9 H9B 109.4 . .
H9A C9 H9B 109.5 . .
C5 C9 H9C 109.5 . .
H9A C9 H9C 109.5 . .
H9B C9 H9C 109.5 . .
C6 C10 H10A 109.3 . .
C6 C10 H10B 109.9 . .
H10A C10 H10B 109.5 . .
C6 C10 H10C 109.2 . .
H10A C10 H10C 109.5 . .
H10B C10 H10C 109.5 . .
C7 C11 H11A 109.2 . .
C7 C11 H11B 109.0 . .
H11A C11 H11B 109.5 . .
C7 C11 H11C 110.2 . .
H11A C11 H11C 109.5 . .
H11B C11 H11C 109.5 . .
C8 C12 H12A 109.6 . .
C8 C12 H12B 109.3 . .
H12A C12 H12B 109.5 . .
C8 C12 H12C 109.5 . .
H12A C12 H12C 109.5 . .
H12B C12 H12C 109.5 . .
Si1 C13 H13A 109.8 . .
Si1 C13 H13B 109.2 . .
H13A C13 H13B 109.5 . .
Si1 C13 H13C 109.4 . .
H13A C13 H13C 109.5 . .
H13B C13 H13C 109.5 . .
Si1 C14 H14A 109.7 . .
Si1 C14 H14B 109.1 . .
H14A C14 H14B 109.5 . .
Si1 C14 H14C 109.6 . .
H14A C14 H14C 109.5 . .
H14B C14 H14C 109.5 . .
Si1 C15 H15A 109.5 . .
Si1 C15 H15B 109.4 . .
H15A C15 H15B 109.5 . .
Si1 C15 H15C 109.5 . .
H15A C15 H15C 109.5 . .
H15B C15 H15C 109.5 . .
C17 C16 C17 107.5(17) 4_575 .
C17 C16 Si2 125.4(9) 4_575 .
C17 C16 Si2 125.4(9) . .
C17 C16 Lu2 74.9(9) 4_575 .
C17 C16 Lu2 74.9(9) . .
Si2 C16 Lu2 127.4(9) . .
C18 C17 C16 107.1(13) . .
C18 C17 C19 125.2(14) . .
C16 C17 C19 127.5(14) . .
C18 C17 Lu2 74.8(7) . .
C16 C17 Lu2 72.2(8) . .
C19 C17 Lu2 122.0(9) . .
C17 C18 C18 109.1(9) . 4_575
C17 C18 C20 125.0(17) . .
C18 C18 C20 125.9(12) 4_575 .
C17 C18 Lu2 73.7(7) . .
C18 C18 Lu2 74.1(4) 4_575 .
C20 C18 Lu2 120.7(10) . .
C17 C19 H19A 109.1 . .
C17 C19 H19B 109.4 . .
H19A C19 H19B 109.5 . .
C17 C19 H19C 109.9 . .
H19A C19 H19C 109.5 . .
H19B C19 H19C 109.5 . .
C18 C20 H20A 109.1 . .
C18 C20 H20B 109.5 . .
H20A C20 H20B 109.5 . .
C18 C20 H20C 109.9 . .
H20A C20 H20C 109.5 . .
H20B C20 H20C 109.5 . .
C21 C21 Si2 74.6(12) 4_575 .
C21 C21 H21 59.8 4_575 .
Si2 C21 H21 124.9 . .
C21 C21 H22 165.3 4_575 .
Si2 C21 H22 119.6 . .
H21 C21 H22 109.7 . .
C21 C21 H23 61.4 4_575 .
Si2 C21 H23 101.7 . .
H21 C21 H23 83.1 . .
H22 C21 H23 108.9 . .
Si2 C22 H22A 109.5 . .
Si2 C22 H22B 109.5 . .
Si2 C22 H22C 109.5 . .
Si2 C36 H36A 109.5 . .
Si2 C36 H36B 109.5 . .
H36A C36 H36B 109.5 . .
Si2 C36 H36C 109.5 . .
H36A C36 H36C 109.5 . .
H36B C36 H36C 109.5 . .
C24 C23 C24 104.8(17) 4_575 .
C24 C23 Si3 127.5(9) 4_575 .
C24 C23 Si3 127.5(9) . .
C24 C23 Lu3 72.9(8) 4_575 .
C24 C23 Lu3 72.9(8) . .
Si3 C23 Lu3 123.5(9) . .
C23 C24 C25 110.4(14) . .
C23 C24 C26 125.8(13) . .
C25 C24 C26 123.6(14) . .
C23 C24 Lu3 75.5(8) . .
C25 C24 Lu3 76.8(7) . .
C26 C24 Lu3 118.8(10) . .
C25 C25 C24 107.2(9) 4_575 .
C25 C25 C27 126.2(10) 4_575 .
C24 C25 C27 126.6(16) . .
C25 C25 Lu3 74.5(4) 4_575 .
C24 C25 Lu3 71.8(7) . .
C27 C25 Lu3 120.9(9) . .
C24 C26 H26A 109.1 . .
C24 C26 H26B 110.1 . .
H26A C26 H26B 109.5 . .
C24 C26 H26C 109.1 . .
H26A C26 H26C 109.5 . .
H26B C26 H26C 109.5 . .
C25 C27 H27A 107.1 . .
C25 C27 H27B 119.0 . .
H27A C27 H27B 109.5 . .
C25 C27 H27C 101.9 . .
H27A C27 H27C 109.5 . .
H27B C27 H27C 109.5 . .
Si3 C28 H28A 109.6 . .
Si3 C28 H28B 109.6 . .
H28A C28 H28B 109.5 . .
Si3 C28 H28C 109.2 . .
H28A C28 H28C 109.5 . .
H28B C28 H28C 109.5 . .
Si3 C29 H29A 109.5 . .
Si3 C29 H29B 109.0 . .
H29A C29 H29B 109.5 . .
Si3 C29 H29C 109.9 . .
H29A C29 H29C 109.5 . .
H29B C29 H29C 109.5 . .
C31 C30 C35 120.0 . .
C31 C30 H30 119.8 . .
C35 C30 H30 120.2 . .
C30 C31 C32 120.0 . .
C30 C31 H31 120.0 . .
C32 C31 H31 120.0 . .
C31 C32 C33 120.0 . .
C31 C32 H32 120.0 . .
C33 C32 H32 120.0 . .
C34 C33 C32 120.0 . .
C34 C33 H33 120.0 . .
C32 C33 H33 120.0 . .
C33 C34 C35 120.0 . .
C33 C34 H34 120.0 . .
C35 C34 H34 120.0 . .
C34 C35 C30 120.0 . .
C34 C35 H35 120.0 . .
C30 C35 H35 120.0 . .

loop_
_geom_bond_atom_site_label_1
_geom_bond_atom_site_label_2
_geom_bond_distance
_geom_bond_site_symmetry_2
Lu1 C1 2.319(11) .
Lu1 C2 2.394(11) .
Lu1 C3 2.407(11) .
Lu1 C4 2.561(13) .
Lu1 C5 2.592(12) .
Lu1 C8 2.595(12) .
Lu1 C7 2.614(13) .
Lu1 C6 2.638(12) .
Lu1 Lu2 3.3136(8) .
Lu1 Lu3 3.3176(8) .
Lu1 Lu1 3.4883(11) 4_575
Lu1 H2 2.5292 .
Lu1 H4 2.5390 .
Lu2 C2 2.324(16) .
Lu2 C1 2.388(12) 4_575
Lu2 C1 2.388(12) .
Lu2 C16 2.575(18) .
Lu2 C17 2.611(12) .
Lu2 C17 2.611(12) 4_575
Lu2 C18 2.625(13) 4_575
Lu2 C18 2.625(13) .
Lu2 Lu1 3.3136(8) 4_575
Lu2 Lu3 3.5062(11) .
Lu3 C3 2.339(15) .
Lu3 C1 2.411(12) .
Lu3 C1 2.411(12) 4_575
Lu3 C24 2.587(12) 4_575
Lu3 C24 2.587(12) .
Lu3 C23 2.620(17) .
Lu3 C25 2.651(12) 4_575
Lu3 C25 2.651(12) .
Lu3 Lu1 3.3176(8) 4_575
Lu3 H6 2.5046 .
Si1 C15 1.863(15) .
Si1 C14 1.881(17) .
Si1 C4 1.882(14) .
Si1 C13 1.889(17) .
Si2 C22 1.82(4) .
Si2 C22 1.82(4) 4_575
Si2 C21 1.87(3) .
Si2 C21 1.87(3) 4_575
Si2 C16 1.88(2) .
Si2 C36 1.99(2) .
Si2 C36 1.99(2) 4_575
Si3 C29 1.850(17) .
Si3 C29 1.850(17) 4_575
Si3 C28 1.86(3) .
Si3 C23 1.87(2) .
C1 H1 1.0467 .
C1 H2 0.9938 .
C2 Lu1 2.394(11) 4_575
C2 H4 0.9595 .
C2 H3 1.0839 .
C3 Lu1 2.407(11) 4_575
C3 H5 1.1623 .
C3 H6 0.9919 .
C4 C8 1.438(18) .
C4 C5 1.454(17) .
C5 C6 1.419(18) .
C5 C9 1.493(19) .
C6 C7 1.40(2) .
C6 C10 1.53(2) .
C7 C8 1.40(2) .
C7 C11 1.53(2) .
C8 C12 1.51(2) .
C9 H9A 0.9800 .
C9 H9B 0.9800 .
C9 H9C 0.9800 .
C10 H10A 0.9800 .
C10 H10B 0.9800 .
C10 H10C 0.9800 .
C11 H11A 0.9800 .
C11 H11B 0.9799 .
C11 H11C 0.9800 .
C12 H12A 0.9800 .
C12 H12B 0.9800 .
C12 H12C 0.9800 .
C13 H13A 0.9800 .
C13 H13B 0.9800 .
C13 H13C 0.9800 .
C14 H14A 0.9800 .
C14 H14B 0.9800 .
C14 H14C 0.9800 .
C15 H15A 0.9800 .
C15 H15B 0.9800 .
C15 H15C 0.9800 .
C16 C17 1.471(18) 4_575
C16 C17 1.471(18) .
C17 C18 1.42(2) .
C17 C19 1.48(2) .
C18 C18 1.44(3) 4_575
C18 C20 1.52(2) .
C19 H19A 0.9600 .
C19 H19B 0.9600 .
C19 H19C 0.9600 .
C20 H20A 0.9600 .
C20 H20B 0.9600 .
C20 H20C 0.9600 .
C21 C21 1.00(8) 4_575
C21 H21 0.9910 .
C21 H22 1.0475 .
C21 H23 1.0417 .
C22 H22A 0.9800 .
C22 H22B 0.9800 .
C22 H22C 0.9800 .
C36 H36A 0.9800 .
C36 H36B 0.9800 .
C36 H36C 0.9800 .
C23 C24 1.422(19) 4_575
C23 C24 1.422(19) .
C24 C25 1.42(2) .
C24 C26 1.56(2) .
C25 C25 1.41(3) 4_575
C25 C27 1.502(15) .
C26 H26A 0.9600 .
C26 H26B 0.9600 .
C26 H26C 0.9600 .
C27 H27A 0.9600 .
C27 H27B 0.9600 .
C27 H27C 0.9600 .
C28 H28A 0.9600 .
C28 H28B 0.9600 .
C28 H28C 0.9600 .
C29 H29A 0.9600 .
C29 H29B 0.9600 .
C29 H29C 0.9600 .
C30 C31 1.3900 .
C30 C35 1.3900 .
C30 H30 0.9499 .
C31 C32 1.3900 .
C31 H31 0.9501 .
C32 C33 1.3900 .
C32 H32 0.9499 .
C33 C34 1.3900 .
C33 H33 0.9500 .
C34 C35 1.3900 .
C34 H34 0.9500 .
C35 H35 0.9500 .
